data_2023301
loop_
_publ_author_name
'Znovjyak, Kateryna'
'Shova, Sergiu'
'Panov, Dmitriy M.'
'Kariaka, Nataliia S.'
'Fritsky, Igor O.'
'Malinkin, Sergey O.'
'Seredyuk, Maksym'

_publ_section_title
;
 Crystal structure of
 bis{5-(4-chlorophenyl)-3-[6-(1H-pyrazol-1-yl)pyridin-2-yl]-1H-1,2,4-triazol-1-ido}nickel(II)
 methanol disolvate
;
_journal_coeditor_code TX2090
_journal_issue 11
_journal_name_full 'Acta Crystallographica Section E Crystallographic Communications'
_journal_page_first 1235
_journal_page_last 1239
_journal_paper_doi 10.1107/S2056989024010338
_journal_volume 80
_journal_year 2024
_chemical_formula_iupac '[Ni (C16 H10 Cl1 N6 )2], 2C H4 O'
_chemical_formula_moiety 'C32 H20 Cl2 N12 Ni, 2(C H4 O)'
_chemical_formula_sum 'C34 H28 Cl2 N12 Ni O2'
_chemical_formula_weight 766.29
_chemical_name_systematic
'Bis{5-(4-chlorophenyl)-3-[6-(1<i>H</i>-pyrazol-1-yl)pyridin-2-yl]-1<i>H</i>-1,2,4-triazol-1-ido}nickel(II) methanol disolvate'
_space_group_crystal_system orthorhombic
_space_group_IT_number 60
_space_group_name_Hall '-P 2n 2ab'
_space_group_name_H-M_alt 'P b c n'
_atom_sites_solution_hydrogens mixed
_audit_creation_method
;
Olex2 1.3
(compiled 2020.11.12 svn.r5f609507 for OlexSys, GUI svn.r6408)
;
_cell_angle_alpha 90
_cell_angle_beta 90
_cell_angle_gamma 90
_cell_formula_units_Z 4
_cell_length_a 12.8146(4)
_cell_length_b 10.1523(4)
_cell_length_c 27.5618(10)
_cell_measurement_reflns_used 3630
_cell_measurement_temperature 200.00(10)
_cell_measurement_theta_max 26.8520
_cell_measurement_theta_min 2.1640
_cell_volume 3585.7(2)
_computing_cell_refinement
;
CrysAlisPro 1.171.43.124a (Rigaku OD, 2024)
;
_computing_data_collection
;
CrysAlisPro 1.171.43.124a (Rigaku OD, 2024)
;
_computing_data_reduction
;
CrysAlisPro 1.171.43.124a (Rigaku OD, 2024)
;
_computing_molecular_graphics
;
Olex2 1.3 (Dolomanov <i>et al.</i>,  2009)
;
_computing_publication_material
;
Olex2 1.3 (Dolomanov <i>et al.</i>,  2009)
;
_computing_structure_refinement
;
<i>SHELXL2018/3</i> (Sheldrick, 2015)
;
_diffrn_ambient_temperature 200.00(10)
_diffrn_detector 'CCD plate'
_diffrn_detector_area_resol_mean 16.1593
_diffrn_measured_fraction_theta_full 0.999
_diffrn_measured_fraction_theta_max 0.999
_diffrn_measurement_device 'four-circle diffractometer'
_diffrn_measurement_device_type 'Xcalibur, Eos'
_diffrn_measurement_method '\w scans'
_diffrn_radiation_monochromator graphite
_diffrn_radiation_probe x-ray
_diffrn_radiation_type 'Mo K\a'
_diffrn_radiation_wavelength 0.71073
_diffrn_reflns_av_R_equivalents 0.0395
_diffrn_reflns_av_unetI/netI 0.0460
_diffrn_reflns_limit_h_max 12
_diffrn_reflns_limit_h_min -15
_diffrn_reflns_limit_k_max 12
_diffrn_reflns_limit_k_min -8
_diffrn_reflns_limit_l_max 32
_diffrn_reflns_limit_l_min -28
_diffrn_reflns_number 11432
_diffrn_reflns_theta_full 25.024
_diffrn_reflns_theta_max 25.024
_diffrn_reflns_theta_min 2.170
_diffrn_source 'fine-focus sealed X-ray tube'
_exptl_absorpt_coefficient_mu 0.740
_exptl_absorpt_correction_T_max 1.00000
_exptl_absorpt_correction_T_min 0.98240
_exptl_absorpt_correction_type multi-scan
_exptl_absorpt_process_details
;
(CrysAlisPro; Rigaku OD, 2024)
;
_exptl_crystal_colour 'clear light colourless'
_exptl_crystal_density_diffrn 1.419
_exptl_crystal_description plate
_exptl_crystal_F_000 1576
_exptl_crystal_size_max 0.3
_exptl_crystal_size_mid 0.2
_exptl_crystal_size_min 0.03
_refine_diff_density_max 0.378
_refine_diff_density_min -0.426
_refine_ls_extinction_method none
_refine_ls_goodness_of_fit_ref 1.053
_refine_ls_hydrogen_treatment mixed
_refine_ls_matrix_type full
_refine_ls_number_parameters 236
_refine_ls_number_reflns 3169
_refine_ls_number_restraints 0
_refine_ls_restrained_S_all 1.053
_refine_ls_R_factor_all 0.0607
_refine_ls_R_factor_gt 0.0417
_refine_ls_shift/su_max 0.000
_refine_ls_shift/su_mean 0.000
_refine_ls_structure_factor_coef Fsqd
_refine_ls_weighting_details 'w=1/[\s^2^(Fo^2^)+(0.0279P)^2^+2.4046P] where P=(Fo^2^+2Fc^2^)/3'
_refine_ls_weighting_scheme calc
_refine_ls_wR_factor_gt 0.0802
_refine_ls_wR_factor_ref 0.0870
_reflns_number_gt 2460
_reflns_number_total 3169
_reflns_threshold_expression 'I > 2\s(I)'
_cod_data_source_file tx2090.cif
_cod_data_source_block I
_cod_database_code 2023301
_shelx_space_group_comment
;
The symmetry employed for this shelxl refinement is uniquely defined
by the following loop, which should always be used as a source of
symmetry information in preference to the above space-group names.
They are only intended as comments.
;
_shelx_estimated_absorpt_t_min 0.808
_shelx_estimated_absorpt_t_max 0.978

loop_
_space_group_symop_operation_xyz
'x, y, z'
'-x+1/2, -y+1/2, z+1/2'
'-x, y, -z+1/2'
'x+1/2, -y+1/2, -z'
'-x, -y, -z'
'x-1/2, y-1/2, -z-1/2'
'x, -y, z-1/2'
'-x-1/2, y-1/2, z'

loop_
_atom_site_type_symbol
_atom_site_label
_atom_site_fract_x
_atom_site_fract_y
_atom_site_fract_z
_atom_site_U_iso_or_equiv
_atom_site_adp_type
_atom_site_calc_flag
_atom_site_occupancy
_atom_site_disorder_assembly
_atom_site_disorder_group
Ni Ni1 0.500000 0.69121(4) 0.750000 0.02084(14) Uani d 1 . .
Cl Cl1 0.65525(9) 0.02490(10) 0.48765(3) 0.0732(3) Uani d 1 . .
N N4 0.56268(15) 0.5528(2) 0.70190(7) 0.0232(5) Uani d 1 . .
N N3 0.65534(14) 0.6994(2) 0.76563(7) 0.0213(5) Uani d 1 . .
N N6 0.70584(15) 0.4439(2) 0.67758(7) 0.0260(5) Uani d 1 . .
O O1 0.35256(17) 0.5580(2) 0.61839(9) 0.0536(7) Uani d 1 . .
N N1 0.51184(15) 0.8366(2) 0.80671(8) 0.0254(5) Uani d 1 . .
N N2 0.61374(15) 0.8598(2) 0.82014(8) 0.0248(5) Uani d 1 . .
N N5 0.53272(16) 0.4702(2) 0.66553(8) 0.0261(5) Uani d 1 . .
C C9 0.66590(18) 0.5348(2) 0.70733(9) 0.0225(6) Uani d 1 . .
C C11 0.6257(2) 0.3115(3) 0.61194(9) 0.0286(6) Uani d 1 . .
C C10 0.62050(19) 0.4072(2) 0.65185(9) 0.0240(6) Uani d 1 . .
C C4 0.69229(18) 0.7853(2) 0.79721(9) 0.0226(6) Uani d 1 . .
C C8 0.72106(18) 0.6191(2) 0.74160(9) 0.0232(6) Uani d 1 . .
C C1 0.4560(2) 0.9114(3) 0.83634(9) 0.0278(6) Uani d 1 . .
H H1 0.381914 0.915928 0.836126 0.033 Uiso calc 1 . .
C C5 0.79770(19) 0.8008(3) 0.80689(10) 0.0308(7) Uani d 1 . .
H H5 0.822378 0.864474 0.829382 0.037 Uiso calc 1 . .
C C12 0.7100(2) 0.2265(3) 0.60884(10) 0.0387(7) Uani d 1 . .
H H12 0.762240 0.228747 0.633302 0.046 Uiso calc 1 . .
C C15 0.5598(3) 0.2190(3) 0.53748(10) 0.0409(8) Uani d 1 . .
H H15 0.508238 0.216511 0.512739 0.049 Uiso calc 1 . .
C C16 0.5500(2) 0.3065(3) 0.57582(10) 0.0346(7) Uani d 1 . .
H H16 0.491181 0.363367 0.577433 0.041 Uiso calc 1 . .
C C14 0.6440(3) 0.1360(3) 0.53531(10) 0.0410(8) Uani d 1 . .
C C3 0.6197(2) 0.9480(3) 0.85679(10) 0.0341(7) Uani d 1 . .
H H3 0.681449 0.979665 0.871858 0.041 Uiso calc 1 . .
C C7 0.82769(19) 0.6262(3) 0.74938(10) 0.0316(7) Uani d 1 . .
H H7 0.874286 0.569090 0.732760 0.038 Uiso calc 1 . .
C C2 0.5197(2) 0.9827(3) 0.86793(11) 0.0373(7) Uani d 1 . .
H H2 0.497898 1.043138 0.892220 0.045 Uiso calc 1 . .
C C13 0.7197(3) 0.1382(3) 0.57077(11) 0.0464(8) Uani d 1 . .
H H13 0.777684 0.080013 0.569161 0.056 Uiso calc 1 . .
C C6 0.8646(2) 0.7190(3) 0.78215(10) 0.0352(7) Uani d 1 . .
H H6 0.937557 0.726096 0.787585 0.042 Uiso calc 1 . .
C C17 0.3810(3) 0.6355(4) 0.57866(13) 0.0666(11) Uani d 1 . .
H H17A 0.401889 0.578408 0.551683 0.100 Uiso calc 1 . .
H H17B 0.439474 0.692602 0.587693 0.100 Uiso calc 1 . .
H H17C 0.321473 0.689799 0.568711 0.100 Uiso calc 1 . .
H H1A 0.407(3) 0.529(3) 0.6315(12) 0.062(11) Uiso d 1 . .

loop_
_atom_site_aniso_label
_atom_site_aniso_U_11
_atom_site_aniso_U_22
_atom_site_aniso_U_33
_atom_site_aniso_U_12
_atom_site_aniso_U_13
_atom_site_aniso_U_23
Ni1 0.0141(2) 0.0264(3) 0.0220(3) 0.000 -0.00045(19) 0.000
Cl1 0.1083(8) 0.0673(7) 0.0441(6) 0.0039(6) 0.0019(5) -0.0299(5)
N4 0.0192(11) 0.0277(12) 0.0226(12) -0.0017(9) -0.0003(9) -0.0023(10)
N3 0.0172(10) 0.0247(12) 0.0219(12) -0.0013(9) -0.0013(8) 0.0004(10)
N6 0.0214(11) 0.0309(13) 0.0257(12) 0.0007(9) -0.0002(9) -0.0073(10)
O1 0.0324(13) 0.0715(17) 0.0569(16) -0.0044(12) -0.0083(11) 0.0242(13)
N1 0.0172(11) 0.0318(13) 0.0273(12) 0.0025(9) -0.0012(9) 0.0001(10)
N2 0.0190(11) 0.0281(12) 0.0273(12) 0.0009(9) -0.0016(9) -0.0066(11)
N5 0.0234(12) 0.0288(13) 0.0261(13) -0.0031(9) -0.0016(9) -0.0038(11)
C9 0.0182(13) 0.0261(15) 0.0231(14) -0.0005(10) 0.0000(11) -0.0007(12)
C11 0.0332(15) 0.0261(15) 0.0264(15) -0.0059(12) 0.0032(12) -0.0007(13)
C10 0.0248(14) 0.0249(14) 0.0223(14) -0.0023(11) 0.0000(11) -0.0011(12)
C4 0.0211(13) 0.0236(14) 0.0230(14) -0.0006(11) -0.0002(11) -0.0034(12)
C8 0.0204(13) 0.0252(14) 0.0239(14) 0.0014(11) 0.0032(11) -0.0013(12)
C1 0.0218(13) 0.0344(16) 0.0271(16) 0.0081(12) 0.0020(12) 0.0005(13)
C5 0.0222(14) 0.0355(16) 0.0347(16) -0.0032(12) -0.0032(12) -0.0118(14)
C12 0.0413(18) 0.0392(18) 0.0357(17) 0.0035(14) -0.0053(14) -0.0104(15)
C15 0.058(2) 0.0399(19) 0.0250(16) -0.0099(16) -0.0079(14) 0.0027(15)
C16 0.0413(17) 0.0325(17) 0.0299(16) -0.0039(14) -0.0024(13) -0.0007(14)
C14 0.064(2) 0.0343(18) 0.0248(16) -0.0042(16) 0.0065(15) -0.0068(14)
C3 0.0307(15) 0.0366(17) 0.0351(17) -0.0001(13) -0.0034(13) -0.0123(15)
C7 0.0181(13) 0.0383(16) 0.0385(17) 0.0034(11) -0.0015(12) -0.0111(15)
C2 0.0333(17) 0.0425(18) 0.0360(17) 0.0097(13) 0.0023(13) -0.0128(15)
C13 0.052(2) 0.0437(19) 0.0432(19) 0.0106(16) 0.0036(16) -0.0111(16)
C6 0.0138(13) 0.0484(19) 0.0434(18) -0.0013(12) -0.0026(12) -0.0089(16)
C17 0.082(3) 0.057(2) 0.061(3) -0.014(2) -0.015(2) 0.017(2)

loop_
_atom_type_symbol
_atom_type_description
_atom_type_scat_dispersion_real
_atom_type_scat_dispersion_imag
_atom_type_scat_source
C C 0.0033 0.0016 'International Tables Vol C Tables 4.2.6.8 and 6.1.1.4'
H H 0.0000 0.0000 'International Tables Vol C Tables 4.2.6.8 and 6.1.1.4'
Cl Cl 0.1484 0.1585 'International Tables Vol C Tables 4.2.6.8 and 6.1.1.4'
N N 0.0061 0.0033 'International Tables Vol C Tables 4.2.6.8 and 6.1.1.4'
Ni Ni 0.3393 1.1124 'International Tables Vol C Tables 4.2.6.8 and 6.1.1.4'
O O 0.0106 0.0060 'International Tables Vol C Tables 4.2.6.8 and 6.1.1.4'

loop_
_geom_angle_atom_site_label_1
_geom_angle_atom_site_label_2
_geom_angle_atom_site_label_3
_geom_angle_site_symmetry_1
_geom_angle_site_symmetry_3
_geom_angle
_geom_angle_publ_flag
N4 Ni1 N4 . 3_656 95.63(11) ?
N4 Ni1 N1 3_656 . 91.57(8) ?
N4 Ni1 N1 . 3_656 91.58(8) ?
N4 Ni1 N1 . . 153.19(7) ?
N4 Ni1 N1 3_656 3_656 153.19(7) ?
N3 Ni1 N4 . . 77.66(8) ?
N3 Ni1 N4 3_656 3_656 77.66(8) ?
N3 Ni1 N4 3_656 . 105.57(8) ?
N3 Ni1 N4 . 3_656 105.58(8) ?
N3 Ni1 N3 . 3_656 175.32(12) ?
N3 Ni1 N1 . . 75.52(8) ?
N3 Ni1 N1 3_656 . 101.19(8) ?
N3 Ni1 N1 . 3_656 101.19(8) ?
N3 Ni1 N1 3_656 3_656 75.52(8) ?
N1 Ni1 N1 3_656 . 93.53(11) ?
N5 N4 Ni1 . . 140.50(15) ?
C9 N4 Ni1 . . 113.52(16) ?
C9 N4 N5 . . 105.97(19) ?
C4 N3 Ni1 . . 121.12(16) ?
C4 N3 C8 . . 120.0(2) ?
C8 N3 Ni1 . . 118.84(16) ?
C9 N6 C10 . . 101.6(2) ?
C17 O1 H1A . . 108(2) ?
N2 N1 Ni1 . . 112.27(14) ?
C1 N1 Ni1 . . 143.26(18) ?
C1 N1 N2 . . 104.4(2) ?
N1 N2 C4 . . 117.7(2) ?
C3 N2 N1 . . 111.6(2) ?
C3 N2 C4 . . 130.6(2) ?
C10 N5 N4 . . 105.23(19) ?
N4 C9 C8 . . 118.0(2) ?
N6 C9 N4 . . 113.8(2) ?
N6 C9 C8 . . 128.1(2) ?
C12 C11 C10 . . 119.6(2) ?
C12 C11 C16 . . 118.5(3) ?
C16 C11 C10 . . 121.9(2) ?
N6 C10 C11 . . 122.4(2) ?
N5 C10 N6 . . 113.4(2) ?
N5 C10 C11 . . 124.1(2) ?
N3 C4 N2 . . 113.2(2) ?
N3 C4 C5 . . 123.5(2) ?
C5 C4 N2 . . 123.3(2) ?
N3 C8 C9 . . 111.8(2) ?
N3 C8 C7 . . 120.6(2) ?
C7 C8 C9 . . 127.5(2) ?
N1 C1 H1 . . 124.3 ?
N1 C1 C2 . . 111.4(2) ?
C2 C1 H1 . . 124.3 ?
C4 C5 H5 . . 121.8 ?
C6 C5 C4 . . 116.3(2) ?
C6 C5 H5 . . 121.8 ?
C11 C12 H12 . . 119.4 ?
C11 C12 C13 . . 121.3(3) ?
C13 C12 H12 . . 119.4 ?
C16 C15 H15 . . 120.0 ?
C14 C15 H15 . . 120.0 ?
C14 C15 C16 . . 119.9(3) ?
C11 C16 H16 . . 119.8 ?
C15 C16 C11 . . 120.3(3) ?
C15 C16 H16 . . 119.8 ?
C15 C14 Cl1 . . 119.8(2) ?
C15 C14 C13 . . 120.9(3) ?
C13 C14 Cl1 . . 119.3(3) ?
N2 C3 H3 . . 126.7 ?
N2 C3 C2 . . 106.7(2) ?
C2 C3 H3 . . 126.7 ?
C8 C7 H7 . . 120.9 ?
C8 C7 C6 . . 118.2(2) ?
C6 C7 H7 . . 120.9 ?
C1 C2 H2 . . 127.0 ?
C3 C2 C1 . . 106.0(2) ?
C3 C2 H2 . . 127.0 ?
C12 C13 H13 . . 120.5 ?
C14 C13 C12 . . 119.0(3) ?
C14 C13 H13 . . 120.5 ?
C5 C6 C7 . . 121.4(2) ?
C5 C6 H6 . . 119.3 ?
C7 C6 H6 . . 119.3 ?
O1 C17 H17A . . 109.5 ?
O1 C17 H17B . . 109.5 ?
O1 C17 H17C . . 109.5 ?
H17A C17 H17B . . 109.5 ?
H17A C17 H17C . . 109.5 ?
H17B C17 H17C . . 109.5 ?

loop_
_geom_bond_atom_site_label_1
_geom_bond_atom_site_label_2
_geom_bond_site_symmetry_2
_geom_bond_distance
_geom_bond_publ_flag
Ni1 N4 3_656 2.092(2) ?
Ni1 N4 . 2.092(2) ?
Ni1 N3 . 2.0383(19) ?
Ni1 N3 3_656 2.0384(19) ?
Ni1 N1 . 2.155(2) ?
Ni1 N1 3_656 2.155(2) ?
Cl1 C14 . 1.737(3) ?
N4 N5 . 1.363(3) ?
N4 C9 . 1.344(3) ?
N3 C4 . 1.320(3) ?
N3 C8 . 1.346(3) ?
N6 C9 . 1.337(3) ?
N6 C10 . 1.355(3) ?
O1 C17 . 1.396(4) ?
O1 H1A . 0.84(3) ?
N1 N2 . 1.378(3) ?
N1 C1 . 1.325(3) ?
N2 C4 . 1.409(3) ?
N2 C3 . 1.352(3) ?
N5 C10 . 1.347(3) ?
C9 C8 . 1.458(3) ?
C11 C10 . 1.470(4) ?
C11 C12 . 1.386(4) ?
C11 C16 . 1.392(4) ?
C4 C5 . 1.386(3) ?
C8 C7 . 1.385(3) ?
C1 H1 . 0.9500 ?
C1 C2 . 1.396(4) ?
C5 H5 . 0.9500 ?
C5 C6 . 1.374(4) ?
C12 H12 . 0.9500 ?
C12 C13 . 1.386(4) ?
C15 H15 . 0.9500 ?
C15 C16 . 1.386(4) ?
C15 C14 . 1.371(4) ?
C16 H16 . 0.9500 ?
C14 C13 . 1.377(4) ?
C3 H3 . 0.9500 ?
C3 C2 . 1.363(4) ?
C7 H7 . 0.9500 ?
C7 C6 . 1.388(4) ?
C2 H2 . 0.9500 ?
C13 H13 . 0.9500 ?
C6 H6 . 0.9500 ?
C17 H17A . 0.9800 ?
C17 H17B . 0.9800 ?
C17 H17C . 0.9800 ?

loop_
_geom_hbond_atom_site_label_D
_geom_hbond_atom_site_label_H
_geom_hbond_atom_site_label_A
_geom_hbond_site_symmetry_A
_geom_hbond_distance_DH
_geom_hbond_distance_HA
_geom_hbond_distance_DA
_geom_hbond_angle_DHA
C2 H2 C14 3_666 0.95 2.86 3.73(4) 153
C2 H2 C15 3_666 0.95 2.74 3.686(4) 178
C2 H2 C16 3_666 0.95 2.88 3.743(4) 151
C3 H3 O1 6_667 0.95 2.35 3.259(4) 160
C5 H5 O1 6_667 0.95 2.47 3.399(4) 167
C1 H1 N6 6_567 0.95 2.31 3.245(6) 170
C7 H7 C1 6_567 0.95 2.70 3.611(4) 161
O1 H1A N5 . 0.84 1.96 2.795(6) 176

loop_
_geom_torsion_atom_site_label_1
_geom_torsion_atom_site_label_2
_geom_torsion_atom_site_label_3
_geom_torsion_atom_site_label_4
_geom_torsion_site_symmetry_1
_geom_torsion_site_symmetry_2
_geom_torsion_site_symmetry_3
_geom_torsion_site_symmetry_4
_geom_torsion
_geom_torsion_publ_flag
Ni1 N4 N5 C10 . . . . -178.80(19) ?
Ni1 N4 C9 N6 . . . . 178.29(16) ?
Ni1 N4 C9 C8 . . . . -5.4(3) ?
Ni1 N3 C4 N2 . . . . 4.2(3) ?
Ni1 N3 C4 C5 . . . . -175.7(2) ?
Ni1 N3 C8 C9 . . . . -0.9(3) ?
Ni1 N3 C8 C7 . . . . 176.8(2) ?
Ni1 N1 N2 C4 . . . . -2.1(3) ?
Ni1 N1 N2 C3 . . . . -178.00(17) ?
Ni1 N1 C1 C2 . . . . 176.5(2) ?
Cl1 C14 C13 C12 . . . . -179.6(2) ?
N4 N5 C10 N6 . . . . 0.4(3) ?
N4 N5 C10 C11 . . . . -177.5(2) ?
N4 C9 C8 N3 . . . . 4.2(3) ?
N4 C9 C8 C7 . . . . -173.3(3) ?
N3 C4 C5 C6 . . . . -1.2(4) ?
N3 C8 C7 C6 . . . . -0.7(4) ?
N6 C9 C8 N3 . . . . 180.0(2) ?
N6 C9 C8 C7 . . . . 2.5(4) ?
N1 N2 C4 N3 . . . . -1.1(3) ?
N1 N2 C4 C5 . . . . 178.9(2) ?
N1 N2 C3 C2 . . . . 0.5(3) ?
N1 C1 C2 C3 . . . . -0.4(3) ?
N2 N1 C1 C2 . . . . 0.7(3) ?
N2 C4 C5 C6 . . . . 178.9(2) ?
N2 C3 C2 C1 . . . . 0.0(3) ?
N5 N4 C9 N6 . . . . -1.2(3) ?
N5 N4 C9 C8 . . . . 175.2(2) ?
C9 N4 N5 C10 . . . . 0.4(3) ?
C9 N6 C10 N5 . . . . -1.1(3) ?
C9 N6 C10 C11 . . . . 176.9(2) ?
C9 C8 C7 C6 . . . . 176.6(3) ?
C11 C12 C13 C14 . . . . 0.4(5) ?
C10 N6 C9 N4 . . . . 1.4(3) ?
C10 N6 C9 C8 . . . . -174.6(3) ?
C10 C11 C12 C13 . . . . -177.6(3) ?
C10 C11 C16 C15 . . . . 177.0(2) ?
C4 N3 C8 C9 . . . . -178.1(2) ?
C4 N3 C8 C7 . . . . -0.5(4) ?
C4 N2 C3 C2 . . . . -174.7(3) ?
C4 C5 C6 C7 . . . . 0.0(4) ?
C8 N3 C4 N2 . . . . -178.6(2) ?
C8 N3 C4 C5 . . . . 1.5(4) ?
C8 C7 C6 C5 . . . . 0.9(4) ?
C1 N1 N2 C4 . . . . 175.2(2) ?
C1 N1 N2 C3 . . . . -0.7(3) ?
C12 C11 C10 N6 . . . . 19.7(4) ?
C12 C11 C10 N5 . . . . -162.5(3) ?
C12 C11 C16 C15 . . . . -0.6(4) ?
C15 C14 C13 C12 . . . . -0.4(5) ?
C16 C11 C10 N6 . . . . -157.9(3) ?
C16 C11 C10 N5 . . . . 19.9(4) ?
C16 C11 C12 C13 . . . . 0.1(4) ?
C16 C15 C14 Cl1 . . . . 179.1(2) ?
C16 C15 C14 C13 . . . . -0.1(5) ?
C14 C15 C16 C11 . . . . 0.6(4) ?
C3 N2 C4 N3 . . . . 173.9(2) ?
C3 N2 C4 C5 . . . . -6.2(4) ?
